data_7716272
loop_
_publ_author_name
'Contini, Laura'
'Paul, Arundhati'
'Mazzei, Luca'
'Ciurli, Stefano'
'Roncarati, Davide'
'Braga, Dario'
'Grepioni, Fabrizia'

_publ_section_title
;
 Is bismuth(III) able to inhibit the activity of urease? Puzzling results
 in the quest for soluble urease complexes for agrochemical and medicinal
 applications.
;
_journal_issue 25
_journal_name_full 'Dalton transactions (Cambridge, England : 2003)'
_journal_page_first 10553
_journal_page_last 10562
_journal_paper_doi 10.1039/d4dt00778f
_journal_volume 53
_journal_year 2024
_chemical_formula_moiety 'C14 H22 Bi N5 O11'
_chemical_formula_sum 'C14 H22 Bi N5 O11'
_chemical_formula_weight 645.332
_space_group_IT_number 2
_space_group_name_Hall '-P 1'
_space_group_name_H-M_alt 'P -1'
_symmetry_cell_setting triclinic
_symmetry_Int_Tables_number 2
_symmetry_space_group_name_Hall '-P 1'
_symmetry_space_group_name_H-M 'P -1'
_audit_creation_method Expo2014
_audit_update_record
;
2024-03-14 deposited with the CCDC.	2024-05-29 downloaded from the CCDC.
;
_cell_angle_alpha 96.318(3)
_cell_angle_beta 96.953(3)
_cell_angle_gamma 113.171(2)
_cell_formula_units_Z 2
_cell_length_a 13.0539(12)
_cell_length_b 11.9390(11)
_cell_length_c 6.8072(6)
_cell_measurement_temperature 293
_cell_volume 953.59(15)
_diffrn_ambient_temperature 293
_diffrn_measurement_device_type Xpert-PRO
_diffrn_radiation_type 'Cu K\a~1~'
_diffrn_radiation_wavelength 1.540560
_exptl_absorpt_coefficient_mu 18.872
_exptl_crystal_colour colourless
_exptl_crystal_density_diffrn 2.248
_exptl_crystal_density_method 'not measured'
_exptl_crystal_description powder
_pd_meas_2theta_range_max 64.980
_pd_meas_2theta_range_min 4.010
_pd_proc_ls_prof_R_factor 0.06383
_pd_proc_ls_prof_wR_expected 0.03817
_pd_proc_ls_prof_wR_factor 0.08161
_pd_proc_number_of_points 2346
_refine_ls_goodness_of_fit_all 2.13797
_refine_ls_hydrogen_treatment constr
_refine_ls_number_parameters 38
_refine_ls_number_reflns 677
_refine_ls_number_restraints 0
_refine_ls_restrained_S_all 2.13797
_refine_ls_R_I_factor 0.08607
_reflns_d_resolution_high 11.805
_reflns_d_resolution_low 1.434
_reflns_limit_h_max 9
_reflns_limit_h_min 0
_reflns_limit_k_max 7
_reflns_limit_k_min -8
_reflns_limit_l_max 4
_reflns_limit_l_min -4
_reflns_number_total 677
_cod_data_source_file d4dt00778f2.cif
_cod_data_source_block global
_cod_depositor_comments 'Adding full bibliography for 7716272--7716273.cif.'
_cod_original_cell_volume 953.59(16)
_cod_database_code 7716272

loop_
_symmetry_equiv_pos_site_id
_symmetry_equiv_pos_as_xyz
1 'x, y, z'
2 '-x, -y, -z'

loop_
_atom_site_type_symbol
_atom_site_label
_atom_site_fract_x
_atom_site_fract_y
_atom_site_fract_z
_atom_site_U_iso_or_equiv
_atom_site_occupancy
_atom_site_adp_type
O O1 0.3466 1.0687 0.5369 0.0380 1.0000 Uiso
O O2 0.5109 1.1204 0.7619 0.0380 1.0000 Uiso
O O3 -0.0872 0.8688 0.5044 0.0380 1.0000 Uiso
O O5 0.0937 0.7196 0.2802 0.0380 1.0000 Uiso
O O6 0.1635 0.5737 0.2383 0.0380 1.0000 Uiso
O O7 0.1815 1.0318 0.8795 0.0380 1.0000 Uiso
O O8 0.1491 1.0202 1.1955 0.0380 1.0000 Uiso
N N1 0.2590 0.8236 0.6627 0.0380 1.0000 Uiso
N N2 0.0191 0.7678 0.7578 0.0380 1.0000 Uiso
C C1 0.3612 0.9290 0.7748 0.0380 1.0000 Uiso
C C2 0.4091 1.0454 0.6897 0.0380 1.0000 Uiso
C C3 -0.0991 0.6982 0.6550 0.0380 1.0000 Uiso
C C4 -0.1511 0.7600 0.5127 0.0380 1.0000 Uiso
C C5 0.2765 0.7569 0.4819 0.0380 1.0000 Uiso
C C6 0.1707 0.6788 0.3251 0.0380 1.0000 Uiso
C C7 0.0273 0.8460 0.9472 0.0380 1.0000 Uiso
C C8 0.1266 0.9725 1.0078 0.0380 1.0000 Uiso
C C9 0.2047 0.7446 0.8074 0.0380 1.0000 Uiso
C C10 0.0767 0.6838 0.7672 0.0380 1.0000 Uiso
H H1 0.4304 0.8972 0.8079 0.0456 1.0000 Uiso
H H2 -0.1078 0.6110 0.5665 0.0456 1.0000 Uiso
H H3 0.3160 0.6941 0.5246 0.0456 1.0000 Uiso
H H4 0.3355 0.8260 0.4069 0.0456 1.0000 Uiso
H H5 0.0249 0.7930 1.0713 0.0456 1.0000 Uiso
H H6 -0.0501 0.8631 0.9347 0.0456 1.0000 Uiso
H H7 0.2355 0.6700 0.8106 0.0456 1.0000 Uiso
H H8 0.2363 0.8035 0.9575 0.0456 1.0000 Uiso
H H9 0.0462 0.6181 0.6251 0.0456 1.0000 Uiso
H H10 0.0522 0.6286 0.8871 0.0456 1.0000 Uiso
Bi Bi 0.1319 0.9258 0.5361 0.0127 1.0000 Uiso
H H11 0.3564 0.9935 0.8959 0.0456 1.0000 Uiso
O O4 -0.2562 0.7254 0.4753 0.0380 1.0000 Uiso
H H12 -0.1511 0.6744 0.7704 0.0456 1.0000 Uiso
H H13 -0.3085 0.6931 0.5701 0.0456 1.0000 Uiso
O O9 0.4057 1.1821 0.2500 0.0380 1.0000 Uiso
H H14 0.3705 1.1491 0.3645 0.0456 1.0000 Uiso
H H15 0.3659 1.2115 0.1479 0.0456 1.0000 Uiso
O O10 -0.1180 0.5669 0.1351 0.0380 1.0000 Uiso
H H16 -0.1547 0.4892 0.0454 0.0456 1.0000 Uiso
H H17 -0.0400 0.6111 0.1095 0.0456 1.0000 Uiso
C C11 0.3494 1.4064 0.0650 0.0380 1.0000 Uiso
C C12 0.4162 1.5590 0.3518 0.0380 1.0000 Uiso
C C13 0.4431 1.6545 0.2340 0.0380 1.0000 Uiso
C C14 0.4216 1.6202 0.0340 0.0380 1.0000 Uiso
H H18 0.4652 1.7327 0.2844 0.0456 1.0000 Uiso
H H19 0.4741 1.6615 0.6165 0.0456 1.0000 Uiso
N N4 0.3763 1.4987 -0.0485 0.0380 1.0000 Uiso
N N5 0.3698 1.4395 0.2686 0.0380 1.0000 Uiso
N N3 0.4362 1.5877 0.5508 0.0380 1.0000 Uiso
O O11 0.3095 1.2974 -0.0184 0.0380 1.0000 Uiso
H H20 0.3334 1.4747 -0.1918 0.0456 1.0000 Uiso
H H21 0.4294 1.5026 0.5723 0.0456 1.0000 Uiso
H H22 0.4420 1.6902 -0.0623 0.0456 1.0000 Uiso

loop_
_atom_type_symbol
_atom_type_description
_atom_type_scat_source
H Hydrogen 'International Tables Vol C Tables 4.2.6.8 and 6.1.1.4'
C Carbon 'International Tables Vol C Tables 4.2.6.8 and 6.1.1.4'
N Nitrogen 'International Tables Vol C Tables 4.2.6.8 and 6.1.1.4'
O Oxygen 'International Tables Vol C Tables 4.2.6.8 and 6.1.1.4'
Bi Bismuth 'International Tables Vol C Tables 4.2.6.8 and 6.1.1.4'

loop_
_geom_angle_atom_site_label_1
_geom_angle_atom_site_label_2
_geom_angle_atom_site_label_3
_geom_angle
_geom_angle_site_symmetry_1
_geom_angle_site_symmetry_3
O1 C2 O2 121.28 . .
O1 C2 C1 121.11 . .
O2 C2 C1 117.59 . .
O3 C4 C3 114.37 . .
O3 C4 O4 119.93 . .
O5 C6 O6 122.54 . .
O5 C6 C5 120.37 . .
O6 C6 C5 117.07 . .
C8 O7 Bi 116.99 . .
O7 C8 O8 121.51 . .
O7 C8 C7 122.78 . .
O8 C8 C7 115.62 . .
C1 N1 C5 114.84 . .
C1 N1 C9 108.26 . .
N1 C1 C2 120.00 . .
N1 C1 H1 108.86 . .
N1 C1 H11 121.38 . .
C5 N1 C9 115.10 . .
N1 C5 C6 116.13 . .
N1 C5 H3 110.63 . .
N1 C5 H4 108.15 . .
N1 C9 C10 116.51 . .
N1 C9 H7 108.68 . .
N1 C9 H8 106.57 . .
C3 N2 C7 111.73 . .
C3 N2 C10 109.70 . .
N2 C3 C4 118.37 . .
N2 C3 H2 109.31 . .
N2 C3 H12 107.39 . .
C7 N2 C10 117.14 . .
N2 C7 C8 118.66 . .
N2 C7 H5 108.99 . .
N2 C7 H6 106.97 . .
N2 C10 C9 116.04 . .
N2 C10 H9 107.66 . .
N2 C10 H10 110.30 . .
C2 C1 H1 107.61 . .
C2 C1 H11 81.02 . .
H1 C1 H11 115.23 . .
C4 C3 H2 106.49 . .
C4 C3 H12 107.41 . .
C3 C4 O4 120.01 . .
H2 C3 H12 107.41 . .
C4 O4 H13 125.29 . .
C6 C5 H3 106.66 . .
C6 C5 H4 107.19 . .
H3 C5 H4 107.76 . .
C8 C7 H5 109.00 . .
C8 C7 H6 106.29 . .
H5 C7 H6 106.21 . .
C10 C9 H7 107.62 . .
C10 C9 H8 110.18 . .
C9 C10 H9 109.74 . .
C9 C10 H10 106.17 . .
H7 C9 H8 106.89 . .
H9 C10 H10 106.55 . .
H14 O9 H15 121.03 . .
H16 O10 H17 109.46 . .
N4 C11 N5 118.10 . .
N4 C11 O11 119.74 . .
C11 N4 C14 122.63 . .
C11 N4 H20 115.86 . .
N5 C11 O11 122.16 . .
C11 N5 C12 119.82 . .
C13 C12 N5 122.01 . .
C13 C12 N3 119.89 . .
C12 C13 C14 117.33 . .
C12 C13 H18 123.40 . .
N5 C12 N3 118.10 . .
C12 N3 H19 123.91 . .
C12 N3 H21 94.23 . .
C14 C13 H18 118.88 . .
C13 C14 N4 120.10 . .
C13 C14 H22 119.95 . .
N4 C14 H22 119.95 . .
C14 N4 H20 117.18 . .
H19 N3 H21 134.81 . .

loop_
_geom_bond_atom_site_label_1
_geom_bond_atom_site_label_2
_geom_bond_distance
_geom_bond_site_symmetry_2
O1 C2 1.364461 .
O2 C2 1.271955 .
O3 C4 1.249470 .
O5 C6 1.297968 .
O6 C6 1.289581 .
O7 C8 1.290714 .
O7 Bi 2.413039 .
O8 C8 1.288601 .
N1 C1 1.471962 .
N1 C5 1.482083 .
N1 C9 1.486490 .
N2 C3 1.470558 .
N2 C7 1.472544 .
N2 C10 1.473471 .
C1 C2 1.496291 .
C1 H1 1.118194 .
C1 H11 1.089607 .
C3 C4 1.528313 .
C3 H2 1.100922 .
C3 H12 1.088595 .
C4 O4 1.250607 .
C5 C6 1.525373 .
C5 H3 1.108351 .
C5 H4 1.105579 .
C7 C8 1.524525 .
C7 H5 1.106112 .
C7 H6 1.102318 .
C9 C10 1.511547 .
C9 H7 1.113258 .
C9 H8 1.104623 .
C10 H9 1.097023 .
C10 H10 1.103850 .
O4 H13 0.992725 .
O9 H14 0.992822 .
O9 H15 0.992958 .
O10 H16 0.957955 .
O10 H17 0.992940 .
C11 N4 1.372279 .
C11 N5 1.362061 .
C11 O11 1.232682 .
C12 C13 1.421503 .
C12 N5 1.334988 .
C12 N3 1.327560 .
C13 C14 1.339523 .
C13 H18 0.875315 .
C14 N4 1.354452 .
C14 H22 1.089021 .
H19 N3 0.858938 .
N4 H20 1.013513 .
N3 H21 1.013155 .

loop_
_geom_torsion_atom_site_label_1
_geom_torsion_atom_site_label_2
_geom_torsion_atom_site_label_3
_geom_torsion_atom_site_label_4
_geom_torsion
_geom_torsion_site_symmetry_1
_geom_torsion_site_symmetry_2
_geom_torsion_site_symmetry_3
_geom_torsion_site_symmetry_4
Bi O7 C8 O8 178.18 . . . .
Bi O7 C8 C7 -5.49 . . . .
C5 N1 C1 C2 72.21 . . . .
C5 N1 C1 H1 -52.29 . . . .
C5 N1 C1 H11 170.31 . . . .
C9 N1 C1 C2 -157.62 . . . .
C9 N1 C1 H1 77.88 . . . .
C9 N1 C1 H11 -59.52 . . . .
C1 N1 C5 C6 -159.69 . . . .
C1 N1 C5 H3 78.59 . . . .
C1 N1 C5 H4 -39.21 . . . .
C9 N1 C5 C6 73.57 . . . .
C9 N1 C5 H3 -48.16 . . . .
C9 N1 C5 H4 -165.95 . . . .
C1 N1 C9 C10 144.25 . . . .
C1 N1 C9 H7 -94.03 . . . .
C1 N1 C9 H8 20.84 . . . .
C5 N1 C9 C10 -85.72 . . . .
C5 N1 C9 H7 35.99 . . . .
C5 N1 C9 H8 150.87 . . . .
C7 N2 C3 C4 87.04 . . . .
C7 N2 C3 H2 -150.89 . . . .
C7 N2 C3 H12 -34.66 . . . .
C10 N2 C3 C4 -141.33 . . . .
C10 N2 C3 H2 -19.26 . . . .
C10 N2 C3 H12 96.97 . . . .
C3 N2 C7 C8 -143.24 . . . .
C3 N2 C7 H5 91.27 . . . .
C3 N2 C7 H6 -23.17 . . . .
C10 N2 C7 C8 89.03 . . . .
C10 N2 C7 H5 -36.46 . . . .
C10 N2 C7 H6 -150.90 . . . .
C3 N2 C10 C9 161.51 . . . .
C3 N2 C10 H9 38.14 . . . .
C3 N2 C10 H10 -77.74 . . . .
C7 N2 C10 C9 -69.77 . . . .
C7 N2 C10 H9 166.85 . . . .
C7 N2 C10 H10 50.97 . . . .
N1 C1 C2 O1 16.34 . . . .
N1 C1 C2 O2 -162.13 . . . .
H1 C1 C2 O1 141.44 . . . .
H1 C1 C2 O2 -37.03 . . . .
H11 C1 C2 O1 -104.82 . . . .
H11 C1 C2 O2 76.71 . . . .
N2 C3 C4 O3 -2.89 . . . .
N2 C3 C4 O4 -156.29 . . . .
H2 C3 C4 O3 -126.37 . . . .
H2 C3 C4 O4 80.23 . . . .
H12 C3 C4 O3 118.80 . . . .
H12 C3 C4 O4 -34.60 . . . .
O3 C4 O4 H13 -119.97 . . . .
C3 C4 O4 H13 31.96 . . . .
N1 C5 C6 O5 40.65 . . . .
N1 C5 C6 O6 -140.91 . . . .
H3 C5 C6 O5 164.45 . . . .
H3 C5 C6 O6 -17.10 . . . .
H4 C5 C6 O5 -80.34 . . . .
H4 C5 C6 O6 98.10 . . . .
N2 C7 C8 O7 23.50 . . . .
N2 C7 C8 O8 -159.98 . . . .
H5 C7 C8 O7 148.98 . . . .
H5 C7 C8 O8 -34.49 . . . .
H6 C7 C8 O7 -96.92 . . . .
H6 C7 C8 O8 79.60 . . . .
N1 C9 C10 N2 -57.91 . . . .
N1 C9 C10 H9 64.37 . . . .
N1 C9 C10 H10 179.16 . . . .
H7 C9 C10 N2 179.82 . . . .
H7 C9 C10 H9 -57.90 . . . .
H7 C9 C10 H10 56.88 . . . .
H8 C9 C10 N2 63.62 . . . .
H8 C9 C10 H9 -174.10 . . . .
H8 C9 C10 H10 -59.32 . . . .
N5 C11 N4 C14 -0.21 . . . .
N5 C11 N4 H20 -156.13 . . . .
O11 C11 N4 C14 -179.20 . . . .
O11 C11 N4 H20 24.87 . . . .
N4 C11 N5 C12 -0.93 . . . .
O11 C11 N5 C12 178.04 . . . .
N5 C12 C13 C14 -0.97 . . . .
N5 C12 C13 H18 171.74 . . . .
N3 C12 C13 C14 179.70 . . . .
N3 C12 C13 H18 -7.58 . . . .
C13 C12 N5 C11 1.54 . . . .
N3 C12 N5 C11 -179.12 . . . .
C13 C12 N3 H19 -9.64 . . . .
C13 C12 N3 H21 -163.95 . . . .
N5 C12 N3 H19 171.01 . . . .
N5 C12 N3 H21 16.70 . . . .
C12 C13 C14 N4 -0.18 . . . .
C12 C13 C14 H22 -179.07 . . . .
H18 C13 C14 N4 -173.23 . . . .
H18 C13 C14 H22 7.87 . . . .
C13 C14 N4 C11 0.76 . . . .
C13 C14 N4 H20 156.38 . . . .
H22 C14 N4 C11 179.65 . . . .
H22 C14 N4 H20 -24.72 . . . .
